data_4121337
loop_
_publ_author_name
'Chih-Chin Tsou'
'Wan-Lin Yang'
'Wen-Feng Liaw'

_publ_section_title
;
 Nitrite Activation to Nitric Oxide via One-fold Protonation of
 Iron(II)-O,O-nitrito Complex: Relevance to the Nitrite Reductase Activity
 of Deoxyhemoglobin and Deoxyhemerythrin
;
_journal_name_full 'Journal of the American Chemical Society'
_journal_page_first 18758
_journal_page_last 18761
_journal_paper_doi 10.1021/ja4105864
_journal_volume 135
_journal_year 2013
_chemical_formula_moiety 'C28 H29 B2 F8 Fe N9 O'
_chemical_formula_sum 'C28 H29 B2 F8 Fe N9 O'
_chemical_formula_weight 737.07
_chemical_name_systematic
;
 ?
;
_space_group_IT_number 2
_symmetry_cell_setting triclinic
_symmetry_space_group_name_Hall '-P 1'
_symmetry_space_group_name_H-M 'P -1'
_atom_sites_solution_hydrogens geom
_atom_sites_solution_primary direct
_atom_sites_solution_secondary difmap
_audit_creation_method SHELXL-97
_cell_angle_alpha 100.654(6)
_cell_angle_beta 115.768(5)
_cell_angle_gamma 106.263(5)
_cell_formula_units_Z 2
_cell_length_a 12.6557(14)
_cell_length_b 12.6784(14)
_cell_length_c 13.718(3)
_cell_measurement_reflns_used 0
_cell_measurement_temperature 200(2)
_cell_measurement_theta_max 0
_cell_measurement_theta_min 0
_cell_volume 1779.2(5)
_computing_molecular_graphics 'Ortep-3 for Windows (Farrugia, 1997)'
_computing_publication_material 'WinGX publication routines (Farrugia, 1999)'
_computing_structure_refinement 'SHELXL-97 (Sheldrick, 1997)'
_computing_structure_solution 'SHELXS-86 (Sheldrick, 1986)'
_diffrn_ambient_temperature 200(2)
_diffrn_measured_fraction_theta_full 0.952
_diffrn_measured_fraction_theta_max 0.952
_diffrn_radiation_monochromator graphite
_diffrn_radiation_source 'fine-focus sealed tube'
_diffrn_radiation_type MoK\a
_diffrn_radiation_wavelength 0.71073
_diffrn_reflns_av_R_equivalents 0.0520
_diffrn_reflns_av_sigmaI/netI 0.1280
_diffrn_reflns_limit_h_max 15
_diffrn_reflns_limit_h_min -15
_diffrn_reflns_limit_k_max 15
_diffrn_reflns_limit_k_min -14
_diffrn_reflns_limit_l_max 7
_diffrn_reflns_limit_l_min -16
_diffrn_reflns_number 13734
_diffrn_reflns_theta_full 25.14
_diffrn_reflns_theta_max 25.14
_diffrn_reflns_theta_min 1.79
_exptl_absorpt_coefficient_mu 0.502
_exptl_absorpt_correction_T_max 0.9515
_exptl_absorpt_correction_T_min 0.8559
_exptl_absorpt_correction_type multi-scan
_exptl_crystal_colour colorless
_exptl_crystal_density_diffrn 1.376
_exptl_crystal_description prism
_exptl_crystal_F_000 752
_exptl_crystal_size_max 0.32
_exptl_crystal_size_mid 0.23
_exptl_crystal_size_min 0.10
_refine_diff_density_max 0.468
_refine_diff_density_min -0.443
_refine_diff_density_rms 0.078
_refine_ls_extinction_method none
_refine_ls_goodness_of_fit_ref 1.054
_refine_ls_hydrogen_treatment constr
_refine_ls_matrix_type full
_refine_ls_number_parameters 425
_refine_ls_number_reflns 6062
_refine_ls_number_restraints 0
_refine_ls_restrained_S_all 1.054
_refine_ls_R_factor_all 0.1499
_refine_ls_R_factor_gt 0.0770
_refine_ls_shift/su_max 0.002
_refine_ls_shift/su_mean 0.000
_refine_ls_structure_factor_coef Fsqd
_refine_ls_weighting_details 'calc w=1/[\s^2^(Fo^2^)+(0.1125P)^2^+0.0000P] where P=(Fo^2^+2Fc^2^)/3'
_refine_ls_weighting_scheme calc
_refine_ls_wR_factor_gt 0.2094
_refine_ls_wR_factor_ref 0.2298
_reflns_number_gt 3083
_reflns_number_total 6062
_reflns_threshold_expression >2sigma(I)
_cod_data_source_file ja4105864_si_001_1.cif
_cod_data_source_block complex_1
_cod_original_cell_volume 1779.3(4)
_cod_database_code 4121337

loop_
_symmetry_equiv_pos_as_xyz
'x, y, z'
'-x, -y, -z'

loop_
_atom_site_label
_atom_site_type_symbol
_atom_site_fract_x
_atom_site_fract_y
_atom_site_fract_z
_atom_site_U_iso_or_equiv
_atom_site_adp_type
_atom_site_occupancy
_atom_site_symmetry_multiplicity
_atom_site_calc_flag
_atom_site_refinement_flags
_atom_site_disorder_assembly
_atom_site_disorder_group
C1 C 0.8800(5) 0.8382(5) 0.8933(5) 0.0454(16) Uani 1 1 d . . .
C2 C 0.9323(6) 0.7562(6) 0.9176(5) 0.0519(17) Uani 1 1 d . . .
H2 H 0.9561 0.7193 0.8685 0.062 Uiso 1 1 calc R . .
C3 C 0.9476(7) 0.7314(6) 1.0124(6) 0.066(2) Uani 1 1 d . . .
H3 H 0.9828 0.6757 1.0300 0.079 Uiso 1 1 calc R . .
C4 C 0.9138(8) 0.7845(8) 1.0865(7) 0.081(3) Uani 1 1 d . . .
H4 H 0.9273 0.7647 1.1532 0.097 Uiso 1 1 calc R . .
C5 C 0.8621(7) 0.8636(7) 1.0645(6) 0.069(2) Uani 1 1 d . . .
H5 H 0.8379 0.8995 1.1138 0.083 Uiso 1 1 calc R . .
C6 C 0.8465(6) 0.8898(6) 0.9671(5) 0.0488(17) Uani 1 1 d . . .
C7 C 0.7965(5) 0.9520(5) 0.8208(5) 0.0434(15) Uani 1 1 d . . .
C8 C 0.7457(6) 1.0127(6) 0.7393(5) 0.0530(18) Uani 1 1 d . . .
H8A H 0.6751 1.0284 0.7433 0.064 Uiso 1 1 calc R . .
H8B H 0.8146 1.0886 0.7601 0.064 Uiso 1 1 calc R . .
C9 C 0.5694(6) 0.8458(5) 0.5698(5) 0.0476(16) Uani 1 1 d . . .
H9A H 0.5057 0.8704 0.5178 0.057 Uiso 1 1 calc R . .
H9B H 0.5504 0.8344 0.6308 0.057 Uiso 1 1 calc R . .
C10 C 0.5609(6) 0.7311(5) 0.5011(5) 0.0392(15) Uani 1 1 d . . .
C11 C 0.4816(6) 0.5505(6) 0.3830(5) 0.0413(15) Uani 1 1 d . . .
C12 C 0.4060(7) 0.4395(6) 0.2996(6) 0.0580(19) Uani 1 1 d . . .
H12 H 0.3155 0.4131 0.2526 0.070 Uiso 1 1 calc R . .
C13 C 0.4672(7) 0.3698(6) 0.2878(6) 0.0561(18) Uani 1 1 d . . .
H13 H 0.4185 0.2920 0.2326 0.067 Uiso 1 1 calc R . .
C14 C 0.6013(7) 0.4109(6) 0.3557(6) 0.0617(19) Uani 1 1 d . . .
H14 H 0.6416 0.3604 0.3450 0.074 Uiso 1 1 calc R . .
C15 C 0.6754(6) 0.5216(6) 0.4369(5) 0.0476(17) Uani 1 1 d . . .
H15 H 0.7661 0.5485 0.4825 0.057 Uiso 1 1 calc R . .
C16 C 0.6150(5) 0.5934(6) 0.4508(5) 0.0403(15) Uani 1 1 d . . .
C17 C 0.7090(6) 1.0038(6) 0.5483(5) 0.0514(17) Uani 1 1 d . . .
H17A H 0.6838 1.0697 0.5623 0.062 Uiso 1 1 calc R . .
H17B H 0.6519 0.9532 0.4655 0.062 Uiso 1 1 calc R . .
C18 C 0.8456(6) 1.0496(6) 0.5785(5) 0.0472(16) Uani 1 1 d . . .
C19 C 1.0336(7) 1.1657(6) 0.6140(5) 0.0469(16) Uani 1 1 d . . .
C20 C 1.1399(7) 1.2571(6) 0.6323(6) 0.0584(19) Uani 1 1 d . . .
H20 H 1.1341 1.3251 0.6147 0.070 Uiso 1 1 calc R . .
C21 C 1.2542(7) 1.2432(7) 0.6775(6) 0.0605(19) Uani 1 1 d . . .
H21 H 1.3301 1.3046 0.6944 0.073 Uiso 1 1 calc R . .
C22 C 1.2606(6) 1.1421(6) 0.6985(5) 0.0518(17) Uani 1 1 d . . .
H22 H 1.3400 1.1342 0.7267 0.062 Uiso 1 1 calc R . .
C23 C 1.1544(6) 1.0525(5) 0.6796(5) 0.0432(15) Uani 1 1 d . . .
H23 H 1.1596 0.9835 0.6950 0.052 Uiso 1 1 calc R . .
C24 C 1.0411(6) 1.0660(5) 0.6378(5) 0.0378(14) Uani 1 1 d . . .
C25 C 1.0373(6) 0.7234(6) 0.6756(6) 0.0552(18) Uani 1 1 d . . .
C26 C 1.1217(7) 0.6607(6) 0.6896(8) 0.083(3) Uani 1 1 d . . .
H26A H 1.1175 0.6165 0.7404 0.125 Uiso 1 1 calc R . .
H26B H 1.2103 0.7175 0.7240 0.125 Uiso 1 1 calc R . .
H26C H 1.0936 0.6062 0.6138 0.125 Uiso 1 1 calc R . .
C27 C 0.6337(13) 0.1386(10) 0.0067(11) 0.133(4) Uiso 1 1 d . . .
C28 C 0.5197(12) 0.1773(11) 0.0100(13) 0.175(5) Uiso 1 1 d . . .
H28A H 0.5123 0.1656 0.0758 0.262 Uiso 1 1 calc R . .
H28B H 0.4375 0.1289 -0.0621 0.262 Uiso 1 1 calc R . .
H28C H 0.5421 0.2603 0.0183 0.262 Uiso 1 1 calc R . .
N1 N 0.8453(4) 0.8779(4) 0.8010(4) 0.0426(12) Uani 1 1 d . . .
N2 N 0.7946(5) 0.9632(5) 0.9195(4) 0.0512(14) Uani 1 1 d . . .
H2A H 0.7659 1.0085 0.9483 0.061 Uiso 1 1 calc R . .
N3 N 0.6984(4) 0.9356(4) 0.6220(4) 0.0424(13) Uani 1 1 d . . .
N4 N 0.4514(5) 0.6422(5) 0.4183(5) 0.0527(14) Uani 1 1 d . . .
H4A H 0.3740 0.6414 0.3909 0.063 Uiso 1 1 calc R . .
N5 N 0.6630(4) 0.7083(4) 0.5245(4) 0.0403(12) Uani 1 1 d . . .
N6 N 0.9074(5) 1.1515(5) 0.5753(4) 0.0506(14) Uani 1 1 d . . .
H6 H 0.8742 1.2011 0.5526 0.061 Uiso 1 1 calc R . .
N7 N 0.9208(5) 0.9937(4) 0.6154(4) 0.0405(12) Uani 1 1 d . . .
N8 N 0.9680(5) 0.7674(4) 0.6635(4) 0.0495(14) Uani 1 1 d . . .
N9 N 0.7135(6) 0.1136(6) 0.0221(6) 0.094(2) Uani 1 1 d . . .
Fe1 Fe 0.83920(8) 0.84411(8) 0.64415(7) 0.0406(3) Uani 1 1 d . . .
B1 B 0.8824(9) 0.4022(8) 0.6861(8) 0.060(2) Uani 1 1 d . . .
B2 B 0.4110(9) 0.9180(9) 0.7244(8) 0.065(2) Uani 1 1 d . . .
F1 F 0.8554(5) 0.4973(4) 0.7000(4) 0.0978(15) Uani 1 1 d . . .
F2 F 0.9152(4) 0.3888(4) 0.6047(4) 0.0884(14) Uani 1 1 d . . .
F3 F 0.9804(5) 0.4095(5) 0.7860(5) 0.135(2) Uani 1 1 d . . .
F4 F 0.7748(4) 0.3045(4) 0.6512(4) 0.0934(15) Uani 1 1 d . . .
F5 F 0.4708(4) 1.0200(4) 0.7133(4) 0.0842(13) Uani 1 1 d . A .
F6 F 0.4948(3) 0.8687(3) 0.7755(3) 0.0670(11) Uani 1 1 d . A .
F7 F 0.3127(4) 0.8359(4) 0.6157(4) 0.123(2) Uani 1 1 d . A .
F8' F 0.3970(13) 0.9730(12) 0.8265(12) 0.074(4) Uiso 0.35 1 d P A 1
F8 F 0.3414(7) 0.9237(6) 0.7750(7) 0.074(2) Uiso 0.65 1 d P A 2

loop_
_atom_site_aniso_label
_atom_site_aniso_U_11
_atom_site_aniso_U_22
_atom_site_aniso_U_33
_atom_site_aniso_U_23
_atom_site_aniso_U_13
_atom_site_aniso_U_12
C1 0.032(4) 0.045(4) 0.033(3) 0.003(3) 0.008(3) 0.001(3)
C2 0.044(4) 0.050(4) 0.041(4) 0.011(3) 0.013(3) 0.009(4)
C3 0.070(5) 0.067(5) 0.053(5) 0.024(4) 0.023(4) 0.031(4)
C4 0.074(6) 0.085(6) 0.046(5) 0.022(5) 0.015(4) 0.011(5)
C5 0.076(5) 0.076(6) 0.049(4) 0.018(4) 0.034(4) 0.020(5)
C6 0.037(4) 0.050(4) 0.032(3) -0.002(3) 0.010(3) 0.006(3)
C7 0.035(4) 0.051(4) 0.034(3) 0.004(3) 0.013(3) 0.018(3)
C8 0.045(4) 0.062(5) 0.050(4) 0.009(4) 0.023(3) 0.029(4)
C9 0.037(4) 0.062(5) 0.049(4) 0.014(3) 0.025(3) 0.027(4)
C10 0.032(4) 0.045(4) 0.039(3) 0.008(3) 0.020(3) 0.016(3)
C11 0.035(4) 0.046(4) 0.042(4) 0.010(3) 0.020(3) 0.018(3)
C12 0.044(4) 0.060(5) 0.053(4) 0.012(4) 0.022(4) 0.008(4)
C13 0.052(5) 0.047(4) 0.061(4) 0.008(4) 0.029(4) 0.017(4)
C14 0.063(5) 0.046(5) 0.075(5) 0.008(4) 0.040(4) 0.020(4)
C15 0.033(4) 0.043(4) 0.056(4) 0.007(4) 0.019(3) 0.013(3)
C16 0.036(4) 0.047(4) 0.043(4) 0.017(3) 0.024(3) 0.017(3)
C17 0.046(4) 0.062(5) 0.046(4) 0.011(3) 0.022(3) 0.031(4)
C18 0.058(5) 0.053(5) 0.045(4) 0.022(3) 0.031(3) 0.031(4)
C19 0.057(5) 0.049(4) 0.047(4) 0.017(3) 0.035(4) 0.026(4)
C20 0.074(5) 0.057(5) 0.055(4) 0.023(4) 0.041(4) 0.025(4)
C21 0.059(5) 0.070(5) 0.062(5) 0.024(4) 0.040(4) 0.024(4)
C22 0.048(4) 0.057(5) 0.054(4) 0.017(4) 0.029(3) 0.023(4)
C23 0.047(4) 0.047(4) 0.046(4) 0.015(3) 0.031(3) 0.021(4)
C24 0.040(4) 0.039(4) 0.035(3) 0.007(3) 0.021(3) 0.019(3)
C25 0.042(4) 0.052(5) 0.061(4) 0.015(4) 0.024(4) 0.014(4)
C26 0.048(5) 0.065(5) 0.118(7) 0.010(5) 0.031(5) 0.034(4)
N1 0.036(3) 0.055(3) 0.041(3) 0.014(3) 0.022(2) 0.020(3)
N2 0.046(3) 0.064(4) 0.038(3) 0.005(3) 0.024(3) 0.020(3)
N3 0.036(3) 0.050(3) 0.043(3) 0.009(3) 0.021(2) 0.023(3)
N4 0.033(3) 0.063(4) 0.056(3) 0.012(3) 0.022(3) 0.021(3)
N5 0.038(3) 0.044(3) 0.046(3) 0.011(3) 0.028(3) 0.019(3)
N6 0.061(4) 0.054(4) 0.050(3) 0.021(3) 0.030(3) 0.037(3)
N7 0.046(3) 0.050(3) 0.040(3) 0.017(2) 0.026(2) 0.031(3)
N8 0.043(3) 0.047(4) 0.058(3) 0.014(3) 0.024(3) 0.024(3)
N9 0.065(4) 0.107(6) 0.098(5) -0.006(4) 0.046(4) 0.038(4)
Fe1 0.0343(6) 0.0490(6) 0.0411(5) 0.0116(4) 0.0208(4) 0.0208(5)
B1 0.048(5) 0.059(6) 0.075(6) 0.019(5) 0.034(5) 0.023(5)
B2 0.067(6) 0.088(8) 0.072(6) 0.031(6) 0.050(6) 0.047(6)
F1 0.119(4) 0.083(3) 0.121(4) 0.032(3) 0.072(3) 0.064(3)
F2 0.104(4) 0.071(3) 0.123(4) 0.032(3) 0.084(3) 0.039(3)
F3 0.072(3) 0.195(6) 0.114(4) 0.077(4) 0.020(3) 0.057(4)
F4 0.082(3) 0.086(3) 0.129(4) 0.028(3) 0.070(3) 0.037(3)
F5 0.083(3) 0.097(3) 0.109(4) 0.051(3) 0.063(3) 0.052(3)
F6 0.064(3) 0.079(3) 0.061(2) 0.021(2) 0.026(2) 0.046(2)
F7 0.077(3) 0.122(4) 0.092(4) 0.037(3) -0.007(3) 0.022(3)

loop_
_atom_type_symbol
_atom_type_description
_atom_type_scat_dispersion_real
_atom_type_scat_dispersion_imag
_atom_type_scat_source
C C 0.0033 0.0016 'International Tables Vol C Tables 4.2.6.8 and 6.1.1.4'
H H 0.0000 0.0000 'International Tables Vol C Tables 4.2.6.8 and 6.1.1.4'
N N 0.0061 0.0033 'International Tables Vol C Tables 4.2.6.8 and 6.1.1.4'
O O 0.0106 0.0060 'International Tables Vol C Tables 4.2.6.8 and 6.1.1.4'
Fe Fe 0.3463 0.8444 'International Tables Vol C Tables 4.2.6.8 and 6.1.1.4'
B B 0.0013 0.0007 'International Tables Vol C Tables 4.2.6.8 and 6.1.1.4'
F F 0.0171 0.0103 'International Tables Vol C Tables 4.2.6.8 and 6.1.1.4'

loop_
_geom_angle_atom_site_label_1
_geom_angle_atom_site_label_2
_geom_angle_atom_site_label_3
_geom_angle
C6 C1 N1 108.4(6)
C6 C1 C2 119.2(6)
N1 C1 C2 132.3(6)
C3 C2 C1 117.7(7)
C3 C2 H2 121.1
C1 C2 H2 121.1
C2 C3 C4 122.5(7)
C2 C3 H3 118.7
C4 C3 H3 118.7
C5 C4 C3 121.0(8)
C5 C4 H4 119.5
C3 C4 H4 119.5
C4 C5 C6 116.8(8)
C4 C5 H5 121.6
C6 C5 H5 121.6
C5 C6 C1 122.8(7)
C5 C6 N2 131.1(7)
C1 C6 N2 106.1(6)
N1 C7 N2 112.4(5)
N1 C7 C8 122.5(5)
N2 C7 C8 125.1(6)
N3 C8 C7 107.9(5)
N3 C8 H8A 110.1
C7 C8 H8A 110.1
N3 C8 H8B 110.1
C7 C8 H8B 110.1
H8A C8 H8B 108.4
N3 C9 C10 108.8(5)
N3 C9 H9A 109.9
C10 C9 H9A 109.9
N3 C9 H9B 109.9
C10 C9 H9B 109.9
H9A C9 H9B 108.3
N5 C10 N4 113.3(5)
N5 C10 C9 122.3(5)
N4 C10 C9 124.2(5)
C12 C11 N4 131.9(6)
C12 C11 C16 123.1(6)
N4 C11 C16 105.0(5)
C13 C12 C11 116.8(6)
C13 C12 H12 121.6
C11 C12 H12 121.6
C12 C13 C14 121.1(6)
C12 C13 H13 119.5
C14 C13 H13 119.5
C15 C14 C13 121.6(6)
C15 C14 H14 119.2
C13 C14 H14 119.2
C14 C15 C16 118.2(6)
C14 C15 H15 120.9
C16 C15 H15 120.9
C15 C16 N5 131.6(5)
C15 C16 C11 119.2(6)
N5 C16 C11 109.2(5)
N3 C17 C18 107.3(5)
N3 C17 H17A 110.2
C18 C17 H17A 110.2
N3 C17 H17B 110.2
C18 C17 H17B 110.2
H17A C17 H17B 108.5
N7 C18 N6 112.1(6)
N7 C18 C17 123.1(6)
N6 C18 C17 124.7(6)
C24 C19 N6 105.8(6)
C24 C19 C20 122.1(6)
N6 C19 C20 132.0(6)
C21 C20 C19 116.2(7)
C21 C20 H20 121.9
C19 C20 H20 121.9
C22 C21 C20 121.5(7)
C22 C21 H21 119.3
C20 C21 H21 119.3
C23 C22 C21 121.5(6)
C23 C22 H22 119.3
C21 C22 H22 119.3
C24 C23 C22 117.8(6)
C24 C23 H23 121.1
C22 C23 H23 121.1
C23 C24 C19 120.9(6)
C23 C24 N7 130.7(6)
C19 C24 N7 108.4(5)
N8 C25 C26 177.1(7)
C25 C26 H26A 109.5
C25 C26 H26B 109.5
H26A C26 H26B 109.5
C25 C26 H26C 109.5
H26A C26 H26C 109.5
H26B C26 H26C 109.5
N9 C27 C28 168.4(13)
C27 C28 H28A 109.5
C27 C28 H28B 109.5
H28A C28 H28B 109.5
C27 C28 H28C 109.5
H28A C28 H28C 109.5
H28B C28 H28C 109.5
C7 N1 C1 106.3(5)
C7 N1 Fe1 115.4(4)
C1 N1 Fe1 138.1(4)
C7 N2 C6 106.8(5)
C7 N2 H2A 126.6
C6 N2 H2A 126.6
C9 N3 C8 112.3(5)
C9 N3 C17 112.4(5)
C8 N3 C17 111.4(5)
C9 N3 Fe1 108.7(3)
C8 N3 Fe1 105.3(3)
C17 N3 Fe1 106.2(3)
C10 N4 C11 107.5(5)
C10 N4 H4A 126.3
C11 N4 H4A 126.3
C10 N5 C16 105.0(5)
C10 N5 Fe1 116.6(4)
C16 N5 Fe1 138.3(4)
C18 N6 C19 107.8(5)
C18 N6 H6 126.1
C19 N6 H6 126.1
C18 N7 C24 105.8(5)
C18 N7 Fe1 114.7(4)
C24 N7 Fe1 138.8(4)
C25 N8 Fe1 178.0(6)
N5 Fe1 N8 103.65(19)
N5 Fe1 N1 105.99(18)
N8 Fe1 N1 104.3(2)
N5 Fe1 N7 124.47(19)
N8 Fe1 N7 101.4(2)
N1 Fe1 N7 114.49(19)
N5 Fe1 N3 77.64(18)
N8 Fe1 N3 178.19(19)
N1 Fe1 N3 76.42(18)
N7 Fe1 N3 76.78(18)
F1 B1 F2 111.4(7)
F1 B1 F3 111.5(8)
F2 B1 F3 108.0(7)
F1 B1 F4 108.5(7)
F2 B1 F4 108.4(7)
F3 B1 F4 108.9(7)
F8 B2 F5 116.5(8)
F8 B2 F6 110.5(8)
F5 B2 F6 112.0(7)
F8 B2 F7 98.8(8)
F5 B2 F7 109.9(7)
F6 B2 F7 108.0(7)
F8 B2 F8' 28.4(5)
F5 B2 F8' 98.5(8)
F6 B2 F8' 100.8(8)
F7 B2 F8' 127.0(9)

loop_
_geom_bond_atom_site_label_1
_geom_bond_atom_site_label_2
_geom_bond_distance
C1 C6 1.384(8)
C1 N1 1.388(7)
C1 C2 1.396(8)
C2 C3 1.340(9)
C2 H2 0.9500
C3 C4 1.398(10)
C3 H3 0.9500
C4 C5 1.354(10)
C4 H4 0.9500
C5 C6 1.380(9)
C5 H5 0.9500
C6 N2 1.385(8)
C7 N1 1.309(7)
C7 N2 1.347(7)
C7 C8 1.491(8)
C8 N3 1.468(7)
C8 H8A 0.9900
C8 H8B 0.9900
C9 N3 1.454(7)
C9 C10 1.526(8)
C9 H9A 0.9900
C9 H9B 0.9900
C10 N5 1.320(7)
C10 N4 1.328(7)
C11 C12 1.380(8)
C11 N4 1.390(7)
C11 C16 1.395(8)
C12 C13 1.359(8)
C12 H12 0.9500
C13 C14 1.404(9)
C13 H13 0.9500
C14 C15 1.367(8)
C14 H14 0.9500
C15 C16 1.379(8)
C15 H15 0.9500
C16 N5 1.392(7)
C17 N3 1.472(8)
C17 C18 1.491(8)
C17 H17A 0.9900
C17 H17B 0.9900
C18 N7 1.326(7)
C18 N6 1.329(7)
C19 C24 1.381(8)
C19 N6 1.390(8)
C19 C20 1.393(9)
C20 C21 1.383(9)
C20 H20 0.9500
C21 C22 1.381(9)
C21 H21 0.9500
C22 C23 1.377(8)
C22 H22 0.9500
C23 C24 1.369(8)
C23 H23 0.9500
C24 N7 1.401(7)
C25 N8 1.136(7)
C25 C26 1.472(9)
C26 H26A 0.9800
C26 H26B 0.9800
C26 H26C 0.9800
C27 N9 1.088(12)
C27 C28 1.665(16)
C28 H28A 0.9800
C28 H28B 0.9800
C28 H28C 0.9800
N1 Fe1 2.078(5)
N2 H2A 0.8800
N3 Fe1 2.331(5)
N4 H4A 0.8800
N5 Fe1 2.062(5)
N6 H6 0.8800
N7 Fe1 2.086(5)
N8 Fe1 2.069(5)
B1 F1 1.345(9)
B1 F2 1.349(10)
B1 F3 1.355(10)
B1 F4 1.374(9)
B2 F8 1.346(10)
B2 F5 1.376(10)
B2 F6 1.377(9)
B2 F7 1.394(10)
B2 F8' 1.549(15)
